data_7701853
loop_
_publ_author_name
'yu, fang'
'Xu, Li'

_publ_section_title
;
 Highly efficient MoIV3&#x2022;&#x2022;&#x2022;SbIII cluster frustrated
 Lewis pair hydrogenation
;
_journal_name_full 'Dalton Transactions'
_journal_paper_doi 10.1039/C9DT04138A
_journal_year 2019
_chemical_formula_sum 'C25 H57 Mo18 N8 O59 Sb3'
_chemical_formula_weight 3505.95
_space_group_crystal_system orthorhombic
_space_group_IT_number 62
_space_group_name_Hall '-P 2ac 2n'
_space_group_name_H-M_alt 'P n m a'
_atom_sites_solution_hydrogens mixed
_audit_creation_method SHELXL-2016/6
_audit_update_record
;
2019-08-25 deposited with the CCDC.	2019-11-07 downloaded from the CCDC.
;
_cell_angle_alpha 90
_cell_angle_beta 90
_cell_angle_gamma 90
_cell_formula_units_Z 4
_cell_length_a 17.6129(6)
_cell_length_b 20.4536(5)
_cell_length_c 20.3947(7)
_cell_measurement_reflns_used 7077
_cell_measurement_temperature 100(2)
_cell_measurement_theta_max 26.36
_cell_measurement_theta_min 2.51
_cell_volume 7347.1(4)
_computing_cell_refinement 'Bruker SAINT'
_computing_data_collection 'Bruker APEX2'
_computing_data_reduction 'Bruker SAINT'
_computing_molecular_graphics 'Diamond 3.0'
_computing_structure_refinement 'SHELXL-2016/6 (Sheldrick, 2016)'
_computing_structure_solution 'SHELXL-2016/6 (Sheldrick, 2016)'
_diffrn_ambient_temperature 100(2)
_diffrn_measured_fraction_theta_full 0.999
_diffrn_measured_fraction_theta_max 0.999
_diffrn_measurement_device_type 'Bruker APEX-II CCD'
_diffrn_measurement_method '\f and \w scans'
_diffrn_radiation_type MoK\a
_diffrn_radiation_wavelength 0.71073
_diffrn_reflns_av_R_equivalents 0.1019
_diffrn_reflns_av_unetI/netI 0.0540
_diffrn_reflns_Laue_measured_fraction_full 0.999
_diffrn_reflns_Laue_measured_fraction_max 0.999
_diffrn_reflns_limit_h_max 22
_diffrn_reflns_limit_h_min -21
_diffrn_reflns_limit_k_max 25
_diffrn_reflns_limit_k_min -25
_diffrn_reflns_limit_l_max 25
_diffrn_reflns_limit_l_min -25
_diffrn_reflns_number 58990
_diffrn_reflns_point_group_measured_fraction_full 0.999
_diffrn_reflns_point_group_measured_fraction_max 0.999
_diffrn_reflns_theta_full 25.242
_diffrn_reflns_theta_max 26.397
_diffrn_reflns_theta_min 2.308
_exptl_absorpt_coefficient_mu 4.152
_exptl_absorpt_correction_T_max 0.2602
_exptl_absorpt_correction_T_min 0.2021
_exptl_absorpt_correction_type multi-scan
_exptl_crystal_colour black
_exptl_crystal_density_diffrn 3.170
_exptl_crystal_description block
_exptl_crystal_F_000 6576
_exptl_crystal_size_max 0.4
_exptl_crystal_size_mid 0.3
_exptl_crystal_size_min 0.2
_refine_diff_density_max 1.913
_refine_diff_density_min -2.425
_refine_diff_density_rms 0.246
_refine_ls_extinction_method none
_refine_ls_goodness_of_fit_ref 1.265
_refine_ls_hydrogen_treatment mixed
_refine_ls_matrix_type full
_refine_ls_number_parameters 556
_refine_ls_number_reflns 7742
_refine_ls_number_restraints 4
_refine_ls_restrained_S_all 1.264
_refine_ls_R_factor_all 0.0712
_refine_ls_R_factor_gt 0.0441
_refine_ls_shift/su_max 0.001
_refine_ls_shift/su_mean 0.000
_refine_ls_structure_factor_coef Fsqd
_refine_ls_weighting_details 'w=1/[\s^2^(Fo^2^)+(0.0300P)^2^] where P=(Fo^2^+2Fc^2^)/3'
_refine_ls_weighting_scheme calc
_refine_ls_wR_factor_gt 0.0888
_refine_ls_wR_factor_ref 0.0986
_reflns_Friedel_coverage 0.000
_reflns_number_gt 5760
_reflns_number_total 7742
_reflns_threshold_expression 'I > 2\s(I)'
_cod_data_source_file c9dt04138a2.cif
_cod_data_source_block 2
_cod_depositor_comments
;
The following automatic conversions were performed:

data item '_exptl_absorpt_correction_type' value 'Multi-scan' was
changed to 'multi-scan' in accordance with the
/home/data/users/saulius/crontab/automatic-downloads/rss-feeds/RSC/lib/dictionaries/cif_core.dic
dictionary named 'cif_core.dic' version 2.4.2 last updated on
2011-04-26.

Automatic conversion script
Id: cif_fix_values 6909 2019-04-08 15:41:33Z antanas 
;
_cod_database_code 7701853
_shelx_shelxl_version_number 2016/6
_shelx_space_group_comment
;
The symmetry employed for this shelxl refinement is uniquely defined
by the following loop, which should always be used as a source of
symmetry information in preference to the above space-group names.
They are only intended as comments.
;

loop_
_space_group_symop_operation_xyz
'x, y, z'
'-x+1/2, -y, z+1/2'
'-x, y+1/2, -z'
'x+1/2, -y+1/2, -z+1/2'
'-x, -y, -z'
'x-1/2, y, -z-1/2'
'x, -y-1/2, z'
'-x-1/2, y-1/2, z-1/2'

loop_
_atom_site_label
_atom_site_type_symbol
_atom_site_fract_x
_atom_site_fract_y
_atom_site_fract_z
_atom_site_U_iso_or_equiv
_atom_site_adp_type
_atom_site_occupancy
_atom_site_site_symmetry_order
_atom_site_calc_flag
_atom_site_refinement_flags_posn
_atom_site_refinement_flags_adp
_atom_site_refinement_flags_occupancy
Sb1 Sb 0.32640(4) 0.250000 -0.48935(4) 0.01862(18) Uani 1 2 d S T P
Sb2 Sb 0.01915(5) 0.250000 -0.31614(4) 0.02312(19) Uani 1 2 d S T P
Sb3 Sb 0.49445(5) 0.250000 -0.66584(5) 0.0304(2) Uani 1 2 d S T P
Mo1 Mo 0.02658(6) 0.250000 -0.59487(5) 0.0181(2) Uani 1 2 d S T P
Mo2 Mo 0.14216(4) 0.31184(3) -0.63384(4) 0.01768(16) Uani 1 1 d . . .
Mo3 Mo -0.00038(4) 0.34798(3) -0.44226(4) 0.01999(17) Uani 1 1 d . . .
Mo4 Mo 0.16300(4) 0.34771(3) -0.34600(4) 0.01951(17) Uani 1 1 d . . .
Mo5 Mo 0.15708(4) 0.42356(3) -0.48908(4) 0.01944(17) Uani 1 1 d . . .
Mo6 Mo 0.36855(4) 0.33188(3) -0.33584(4) 0.02242(18) Uani 1 1 d . . .
Mo7 Mo 0.36417(4) 0.42588(3) -0.49376(4) 0.02336(18) Uani 1 1 d . . .
Mo8 Mo 0.35186(4) 0.34799(3) -0.63418(4) 0.02281(18) Uani 1 1 d . . .
Mo9 Mo 0.51706(4) 0.34504(3) -0.53969(4) 0.02734(19) Uani 1 1 d . . .
Mo10 Mo 0.51981(6) 0.250000 -0.38508(6) 0.0262(3) Uani 1 2 d S T P
O1 O 0.0437(3) 0.3467(2) -0.3499(3) 0.0225(13) Uani 1 1 d . . .
O2 O 0.1334(4) 0.250000 -0.3293(4) 0.0194(18) Uani 1 2 d S T P
O3 O 0.1340(4) 0.250000 -0.5556(4) 0.0178(17) Uani 1 2 d S T P
O4 O 0.2574(3) 0.4016(2) -0.4914(3) 0.0237(14) Uani 1 1 d . . .
O5 O 0.0363(3) 0.3196(2) -0.6578(3) 0.0237(13) Uani 1 1 d . . .
O6 O 0.1643(5) 0.250000 -0.7023(4) 0.0216(19) Uani 1 2 d S T P
O7 O 0.3532(5) 0.250000 -0.2878(4) 0.0243(19) Uani 1 2 d S T P
O8 O -0.0062(3) 0.3153(2) -0.5240(3) 0.0217(13) Uani 1 1 d . . .
O9 O 0.4742(3) 0.4241(3) -0.5158(3) 0.0295(15) Uani 1 1 d . . .
O10 O 0.4779(3) 0.3175(3) -0.3323(3) 0.0259(14) Uani 1 1 d . . .
O11 O 0.2587(3) 0.3218(2) -0.3638(3) 0.0227(13) Uani 1 1 d . . .
O12 O 0.1573(4) 0.5058(2) -0.5003(3) 0.0284(15) Uani 1 1 d . . .
O13 O 0.2569(3) 0.3210(2) -0.6158(3) 0.0227(13) Uani 1 1 d . . .
O14 O 0.0416(3) 0.4271(2) -0.4629(3) 0.0230(13) Uani 1 1 d . . .
O15 O 0.3778(3) 0.3906(2) -0.4087(3) 0.0229(14) Uani 1 1 d . . .
O16 O 0.3519(3) 0.4272(2) -0.5941(3) 0.0231(13) Uani 1 1 d . . .
O17 O 0.1322(3) 0.3885(2) -0.5691(3) 0.0209(13) Uani 1 1 d . . .
O18 O 0.3815(5) 0.250000 -0.6513(4) 0.0248(19) Uani 1 2 d S T P
O19 O 0.4729(3) 0.3454(2) -0.6313(3) 0.0293(15) Uani 1 1 d . . .
O20 O 0.3575(4) 0.5069(2) -0.4809(3) 0.0316(15) Uani 1 1 d . . .
O21 O 0.3861(3) 0.3217(2) -0.5298(3) 0.0217(13) Uani 1 1 d . . .
O22 O -0.0086(4) 0.250000 -0.4110(4) 0.0226(19) Uani 1 2 d S T P
O23 O 0.5240(5) 0.250000 -0.5693(4) 0.030(2) Uani 1 2 d S T P
O24 O 0.3589(3) 0.3837(3) -0.2729(3) 0.0315(15) Uani 1 1 d . . .
O25 O 0.1284(3) 0.3263(3) -0.4499(3) 0.0186(12) Uani 1 1 d D . .
O26 O 0.5283(3) 0.3138(3) -0.4560(3) 0.0293(15) Uani 1 1 d . . .
O27 O -0.0900(3) 0.3690(3) -0.4230(3) 0.0261(14) Uani 1 1 d . . .
O28 O 0.3506(4) 0.3709(3) -0.7143(3) 0.0300(15) Uani 1 1 d . . .
O29 O 0.1675(3) 0.3713(3) -0.2662(3) 0.0281(14) Uani 1 1 d . . .
O30 O 0.3890(4) 0.250000 -0.4099(4) 0.0230(19) Uani 1 2 d S T P
O31 O 0.1645(3) 0.4264(2) -0.3882(3) 0.0214(13) Uani 1 1 d . . .
O32 O 0.6064(3) 0.3669(3) -0.5587(3) 0.0361(16) Uani 1 1 d . . .
O33 O 0.6089(5) 0.250000 -0.3558(5) 0.039(2) Uani 1 2 d S T P
O34 O 0.2518(6) 0.3785(6) -0.0125(8) 0.157(6) Uani 1 1 d . . .
N1 N -0.0981(6) 0.250000 -0.6169(6) 0.026(2) Uani 1 2 d S T P
N2 N 0.1666(4) 0.3890(3) -0.7083(3) 0.0220(16) Uani 1 1 d . . .
N3 N 0.2564(7) 0.250000 -0.1864(8) 0.050(4) Uani 1 2 d DS T P
N4 N -0.0357(5) 0.5509(4) -0.8873(5) 0.046(2) Uani 1 1 d D . .
N5 N -0.0271(5) 0.4473(4) -0.6040(4) 0.037(2) Uani 1 1 d D . .
C1 C -0.1240(8) 0.250000 -0.6777(8) 0.040(4) Uani 1 2 d S T P
H1A H -0.089012 0.250000 -0.713161 0.048 Uiso 1 2 calc R U P
C2 C -0.2014(9) 0.250000 -0.6907(8) 0.038(4) Uani 1 2 d S T P
H2A H -0.219015 0.250000 -0.734685 0.046 Uiso 1 2 calc R U P
C3 C -0.2511(9) 0.250000 -0.6410(9) 0.052(5) Uani 1 2 d S T P
H3A H -0.304000 0.250000 -0.650072 0.063 Uiso 1 2 calc R U P
C4 C -0.2263(9) 0.250000 -0.5764(8) 0.046(4) Uani 1 2 d S T P
H4A H -0.261037 0.250000 -0.540774 0.055 Uiso 1 2 calc R U P
C5 C -0.1478(8) 0.250000 -0.5662(8) 0.044(4) Uani 1 2 d S T P
H5A H -0.128793 0.250000 -0.522583 0.052 Uiso 1 2 calc R U P
C6 C 0.1993(5) 0.4457(4) -0.6896(5) 0.028(2) Uani 1 1 d . . .
H6A H 0.206570 0.454103 -0.644190 0.034 Uiso 1 1 calc R U .
C7 C 0.2222(6) 0.4912(4) -0.7343(5) 0.037(3) Uani 1 1 d . . .
H7A H 0.243753 0.531332 -0.719987 0.044 Uiso 1 1 calc R U .
C8 C 0.2140(6) 0.4789(4) -0.7988(5) 0.041(3) Uani 1 1 d . . .
H8A H 0.231529 0.509536 -0.830374 0.049 Uiso 1 1 calc R U .
C9 C 0.1807(8) 0.4230(5) -0.8181(5) 0.059(4) Uani 1 1 d . . .
H9A H 0.174016 0.414060 -0.863492 0.071 Uiso 1 1 calc R U .
C10 C 0.1566(6) 0.3788(4) -0.7720(5) 0.036(2) Uani 1 1 d . . .
H10A H 0.131976 0.339920 -0.786015 0.043 Uiso 1 1 calc R U .
C11 C 0.2739(7) 0.3092(5) -0.1490(6) 0.063(4) Uani 1 1 d . . .
H11A H 0.261561 0.347811 -0.175324 0.095 Uiso 1 1 calc R U .
H11B H 0.243793 0.309674 -0.108549 0.095 Uiso 1 1 calc R U .
H11C H 0.328043 0.309674 -0.137934 0.095 Uiso 1 1 calc R U .
C12 C -0.0047(9) 0.5142(6) -0.8335(7) 0.102(6) Uani 1 1 d . . .
H12A H 0.046549 0.499350 -0.844809 0.153 Uiso 1 1 calc R U .
H12B H -0.002431 0.542049 -0.794467 0.153 Uiso 1 1 calc R U .
H12C H -0.037089 0.476293 -0.824675 0.153 Uiso 1 1 calc R U .
C13 C -0.1121(8) 0.5744(5) -0.8734(7) 0.082(5) Uani 1 1 d . . .
H13A H -0.131084 0.599102 -0.911205 0.123 Uiso 1 1 calc R U .
H13B H -0.145608 0.537120 -0.864989 0.123 Uiso 1 1 calc R U .
H13C H -0.110950 0.602876 -0.834781 0.123 Uiso 1 1 calc R U .
C14 C 0.0109(7) 0.4863(5) -0.6532(5) 0.054(3) Uani 1 1 d . . .
H14A H 0.059088 0.502523 -0.635630 0.081 Uiso 1 1 calc R U .
H14B H 0.020679 0.459378 -0.692063 0.081 Uiso 1 1 calc R U .
H14C H -0.021430 0.523393 -0.665360 0.081 Uiso 1 1 calc R U .
C15 C -0.0998(7) 0.4211(5) -0.6262(6) 0.054(3) Uani 1 1 d . . .
H15A H -0.122822 0.395278 -0.590993 0.081 Uiso 1 1 calc R U .
H15B H -0.133715 0.457256 -0.637953 0.081 Uiso 1 1 calc R U .
H15C H -0.091606 0.393241 -0.664656 0.081 Uiso 1 1 calc R U .
H2 H -0.039(5) 0.526(3) -0.927(2) 0.03(2) Uiso 1 1 d D . .
H3 H -0.030(7) 0.478(4) -0.569(4) 0.09(4) Uiso 1 1 d D . .
H1 H 0.146(9) 0.307(6) -0.490(4) 0.15(6) Uiso 1 1 d D . .
H4 H 0.27(2) 0.250000 -0.233(4) 0.3(2) Uiso 1 2 d DS . P

loop_
_atom_site_aniso_label
_atom_site_aniso_U_11
_atom_site_aniso_U_22
_atom_site_aniso_U_33
_atom_site_aniso_U_23
_atom_site_aniso_U_13
_atom_site_aniso_U_12
Sb1 0.0149(4) 0.0162(4) 0.0248(5) 0.000 0.0027(3) 0.000
Sb2 0.0192(5) 0.0299(4) 0.0203(5) 0.000 0.0027(4) 0.000
Sb3 0.0237(5) 0.0276(4) 0.0399(6) 0.000 0.0109(4) 0.000
Mo1 0.0188(6) 0.0175(5) 0.0180(6) 0.000 -0.0002(4) 0.000
Mo2 0.0202(4) 0.0145(3) 0.0183(4) 0.0003(3) 0.0018(3) 0.0004(3)
Mo3 0.0160(4) 0.0230(4) 0.0209(4) -0.0017(3) 0.0007(3) 0.0037(3)
Mo4 0.0179(4) 0.0205(3) 0.0201(4) -0.0031(3) -0.0001(3) 0.0005(3)
Mo5 0.0213(4) 0.0155(3) 0.0215(4) -0.0026(3) 0.0004(3) 0.0015(3)
Mo6 0.0183(4) 0.0217(4) 0.0273(5) -0.0014(3) -0.0019(3) -0.0016(3)
Mo7 0.0216(4) 0.0171(3) 0.0314(5) -0.0005(3) 0.0031(3) -0.0026(3)
Mo8 0.0223(4) 0.0179(3) 0.0282(5) 0.0018(3) 0.0067(3) -0.0006(3)
Mo9 0.0194(4) 0.0243(4) 0.0383(5) 0.0007(3) 0.0063(4) -0.0043(3)
Mo10 0.0163(6) 0.0270(6) 0.0355(7) 0.000 -0.0014(5) 0.000
O1 0.019(3) 0.030(3) 0.019(3) 0.000(2) 0.003(3) 0.005(2)
O2 0.020(5) 0.023(4) 0.016(4) 0.000 -0.001(4) 0.000
O3 0.013(4) 0.016(4) 0.024(5) 0.000 0.001(4) 0.000
O4 0.026(4) 0.018(3) 0.027(4) -0.005(2) 0.001(3) 0.000(2)
O5 0.030(4) 0.020(3) 0.022(3) 0.002(2) 0.002(3) 0.004(2)
O6 0.031(5) 0.013(4) 0.020(5) 0.000 0.005(4) 0.000
O7 0.016(5) 0.030(4) 0.027(5) 0.000 -0.004(4) 0.000
O8 0.022(3) 0.023(3) 0.020(3) 0.001(2) -0.003(3) 0.005(2)
O9 0.020(3) 0.023(3) 0.045(4) -0.003(3) 0.007(3) -0.009(2)
O10 0.018(3) 0.027(3) 0.033(4) 0.003(3) -0.002(3) -0.006(2)
O11 0.023(3) 0.020(3) 0.026(4) -0.001(2) 0.001(3) 0.000(2)
O12 0.037(4) 0.017(3) 0.030(4) -0.003(2) -0.002(3) 0.001(3)
O13 0.027(4) 0.020(3) 0.021(3) 0.002(2) 0.000(3) 0.001(2)
O14 0.021(3) 0.027(3) 0.021(3) -0.009(2) -0.001(3) 0.006(2)
O15 0.017(3) 0.018(3) 0.034(4) -0.004(2) -0.001(3) -0.003(2)
O16 0.021(3) 0.021(3) 0.027(4) 0.003(2) 0.006(3) -0.001(2)
O17 0.021(3) 0.015(3) 0.027(4) 0.001(2) 0.006(3) -0.003(2)
O18 0.022(5) 0.027(4) 0.026(5) 0.000 0.004(4) 0.000
O19 0.026(4) 0.020(3) 0.041(4) 0.004(3) 0.009(3) -0.002(2)
O20 0.037(4) 0.018(3) 0.040(4) -0.002(3) 0.006(3) -0.004(3)
O21 0.016(3) 0.020(3) 0.030(4) 0.000(2) 0.004(3) -0.001(2)
O22 0.012(4) 0.037(5) 0.019(5) 0.000 -0.001(4) 0.000
O23 0.022(5) 0.031(5) 0.037(6) 0.000 0.008(4) 0.000
O24 0.023(4) 0.035(3) 0.036(4) -0.007(3) -0.004(3) 0.003(3)
O25 0.014(3) 0.025(3) 0.017(3) 0.002(2) 0.002(2) -0.001(2)
O26 0.022(4) 0.027(3) 0.038(4) -0.004(3) 0.002(3) -0.003(3)
O27 0.019(3) 0.031(3) 0.028(4) -0.006(3) -0.001(3) 0.007(2)
O28 0.035(4) 0.024(3) 0.030(4) 0.005(3) 0.012(3) 0.002(3)
O29 0.029(4) 0.030(3) 0.025(4) -0.005(3) 0.001(3) -0.004(3)
O30 0.015(5) 0.023(4) 0.031(5) 0.000 0.000(4) 0.000
O31 0.016(3) 0.022(3) 0.026(3) -0.006(2) -0.003(3) 0.002(2)
O32 0.018(4) 0.038(4) 0.052(5) -0.004(3) 0.006(3) -0.006(3)
O33 0.028(6) 0.035(5) 0.055(7) 0.000 -0.017(5) 0.000
O34 0.095(11) 0.123(10) 0.253(19) -0.052(10) 0.036(11) -0.012(7)
N1 0.011(5) 0.026(5) 0.043(7) 0.000 -0.001(5) 0.000
N2 0.022(4) 0.019(3) 0.025(4) 0.007(3) 0.001(3) -0.005(3)
N3 0.021(7) 0.061(8) 0.067(10) 0.000 0.018(7) 0.000
N4 0.045(6) 0.056(6) 0.038(6) -0.011(5) -0.004(5) -0.004(4)
N5 0.047(6) 0.038(5) 0.027(5) -0.006(4) -0.003(4) 0.017(4)
C1 0.033(9) 0.047(8) 0.041(10) 0.000 -0.012(7) 0.000
C2 0.045(10) 0.039(8) 0.032(9) 0.000 -0.017(8) 0.000
C3 0.033(10) 0.051(9) 0.073(14) 0.000 -0.024(9) 0.000
C4 0.028(9) 0.061(10) 0.048(11) 0.000 0.003(8) 0.000
C5 0.026(9) 0.065(10) 0.040(10) 0.000 -0.002(7) 0.000
C6 0.038(6) 0.023(4) 0.024(5) 0.003(4) -0.003(4) -0.001(4)
C7 0.034(6) 0.030(5) 0.046(7) 0.012(4) -0.008(5) -0.011(4)
C8 0.048(7) 0.030(5) 0.045(7) 0.010(5) 0.019(6) -0.009(5)
C9 0.114(12) 0.049(7) 0.014(6) 0.001(5) -0.005(6) -0.021(7)
C10 0.051(7) 0.032(5) 0.024(6) -0.003(4) 0.001(5) -0.016(5)
C11 0.057(9) 0.067(8) 0.065(9) -0.016(7) 0.006(7) -0.021(7)
C12 0.144(16) 0.078(10) 0.083(11) 0.030(8) -0.061(11) -0.070(10)
C13 0.087(11) 0.042(7) 0.117(13) -0.026(7) 0.062(10) -0.022(7)
C14 0.080(10) 0.042(6) 0.041(7) -0.004(5) 0.006(7) 0.021(6)
C15 0.068(9) 0.032(5) 0.062(8) -0.013(5) -0.032(7) 0.011(5)

loop_
_atom_type_symbol
_atom_type_description
_atom_type_scat_dispersion_real
_atom_type_scat_dispersion_imag
_atom_type_scat_source
C C 0.0033 0.0016 'International Tables Vol C Tables 4.2.6.8 and 6.1.1.4'
H H 0.0000 0.0000 'International Tables Vol C Tables 4.2.6.8 and 6.1.1.4'
N N 0.0061 0.0033 'International Tables Vol C Tables 4.2.6.8 and 6.1.1.4'
O O 0.0106 0.0060 'International Tables Vol C Tables 4.2.6.8 and 6.1.1.4'
Mo Mo -1.6832 0.6857 'International Tables Vol C Tables 4.2.6.8 and 6.1.1.4'
Sb Sb -0.5866 1.5461 'International Tables Vol C Tables 4.2.6.8 and 6.1.1.4'

loop_
_geom_angle_atom_site_label_1
_geom_angle_atom_site_label_2
_geom_angle_atom_site_label_3
_geom_angle
_geom_angle_site_symmetry_1
_geom_angle_site_symmetry_3
O30 Sb1 O21 92.6(2) . 7_565
O30 Sb1 O21 92.6(2) . .
O21 Sb1 O21 95.4(3) 7_565 .
O22 Sb2 O2 96.6(3) . .
O22 Sb2 O1 74.77(16) . .
O2 Sb2 O1 75.94(16) . .
O22 Sb2 O1 74.77(16) . 7_565
O2 Sb2 O1 75.94(16) . 7_565
O1 Sb2 O1 135.3(3) . 7_565
O18 Sb3 O23 96.3(3) . .
O18 Sb3 O19 76.86(18) . .
O23 Sb3 O19 73.90(19) . .
O18 Sb3 O19 76.86(18) . 7_565
O23 Sb3 O19 73.90(19) . 7_565
O19 Sb3 O19 135.3(3) . 7_565
O18 Sb3 Mo9 90.26(19) . .
O23 Sb3 Mo9 37.17(4) . .
O19 Sb3 Mo9 37.23(18) . .
O19 Sb3 Mo9 108.10(17) 7_565 .
O18 Sb3 Mo9 90.26(19) . 7_565
O23 Sb3 Mo9 37.17(4) . 7_565
O19 Sb3 Mo9 108.10(17) . 7_565
O19 Sb3 Mo9 37.23(18) 7_565 7_565
Mo9 Sb3 Mo9 73.49(3) . 7_565
O5 Mo1 O5 95.4(3) . 7_565
O5 Mo1 O8 167.7(2) . 7_565
O5 Mo1 O8 90.7(2) 7_565 7_565
O5 Mo1 O8 90.7(2) . .
O5 Mo1 O8 167.7(2) 7_565 .
O8 Mo1 O8 81.3(3) 7_565 .
O5 Mo1 O3 100.3(2) . .
O5 Mo1 O3 100.3(2) 7_565 .
O8 Mo1 O3 89.1(2) 7_565 .
O8 Mo1 O3 89.1(2) . .
O5 Mo1 N1 87.3(3) . .
O5 Mo1 N1 87.3(3) 7_565 .
O8 Mo1 N1 82.3(3) 7_565 .
O8 Mo1 N1 82.3(3) . .
O3 Mo1 N1 168.6(4) . .
O5 Mo1 Mo2 95.09(17) . 7_565
O5 Mo1 Mo2 49.28(18) 7_565 7_565
O8 Mo1 Mo2 97.02(16) 7_565 7_565
O8 Mo1 Mo2 140.81(16) . 7_565
O3 Mo1 Mo2 51.71(17) . 7_565
N1 Mo1 Mo2 136.6(2) . 7_565
O5 Mo1 Mo2 49.28(18) . .
O5 Mo1 Mo2 95.09(17) 7_565 .
O8 Mo1 Mo2 140.81(16) 7_565 .
O8 Mo1 Mo2 97.02(16) . .
O3 Mo1 Mo2 51.71(17) . .
N1 Mo1 Mo2 136.6(2) . .
Mo2 Mo1 Mo2 60.13(4) 7_565 .
O6 Mo2 O5 93.8(3) . .
O6 Mo2 O3 100.0(2) . .
O5 Mo2 O3 100.4(3) . .
O6 Mo2 O17 169.8(2) . .
O5 Mo2 O17 91.0(2) . .
O3 Mo2 O17 88.0(2) . .
O6 Mo2 O13 89.5(3) . .
O5 Mo2 O13 169.1(2) . .
O3 Mo2 O13 89.2(3) . .
O17 Mo2 O13 84.3(2) . .
O6 Mo2 N2 86.1(2) . .
O5 Mo2 N2 87.5(2) . .
O3 Mo2 N2 169.6(3) . .
O17 Mo2 N2 85.1(2) . .
O13 Mo2 N2 82.4(2) . .
O6 Mo2 Mo1 93.6(2) . .
O5 Mo2 Mo1 48.97(16) . .
O3 Mo2 Mo1 52.2(2) . .
O17 Mo2 Mo1 96.35(15) . .
O13 Mo2 Mo1 141.20(15) . .
N2 Mo2 Mo1 136.37(18) . .
O6 Mo2 Mo2 48.87(16) . 7_565
O5 Mo2 Mo2 94.72(15) . 7_565
O3 Mo2 Mo2 51.71(14) . 7_565
O17 Mo2 Mo2 139.65(15) . 7_565
O13 Mo2 Mo2 95.22(14) . 7_565
N2 Mo2 Mo2 134.98(18) . 7_565
Mo1 Mo2 Mo2 59.937(19) . 7_565
O27 Mo3 O8 104.9(3) . .
O27 Mo3 O14 101.9(3) . .
O8 Mo3 O14 97.9(2) . .
O27 Mo3 O1 98.4(3) . .
O8 Mo3 O1 150.9(2) . .
O14 Mo3 O1 94.0(2) . .
O27 Mo3 O22 96.2(3) . .
O8 Mo3 O22 85.6(3) . .
O14 Mo3 O22 159.9(3) . .
O1 Mo3 O22 74.6(3) . .
O27 Mo3 O25 169.5(2) . .
O8 Mo3 O25 85.6(2) . .
O14 Mo3 O25 76.0(2) . .
O1 Mo3 O25 71.7(2) . .
O22 Mo3 O25 84.6(2) . .
O29 Mo4 O11 103.4(3) . .
O29 Mo4 O31 101.6(3) . .
O11 Mo4 O31 98.7(2) . .
O29 Mo4 O2 97.3(3) . .
O11 Mo4 O2 89.1(3) . .
O31 Mo4 O2 157.2(3) . .
O29 Mo4 O1 94.9(3) . .
O11 Mo4 O1 157.4(2) . .
O31 Mo4 O1 90.3(2) . .
O2 Mo4 O1 75.4(3) . .
O29 Mo4 O25 166.1(3) . .
O11 Mo4 O25 90.4(2) . .
O31 Mo4 O25 74.4(2) . .
O2 Mo4 O25 84.2(2) . .
O1 Mo4 O25 72.0(2) . .
O12 Mo5 O4 103.8(3) . .
O12 Mo5 O17 105.5(3) . .
O4 Mo5 O17 96.5(2) . .
O12 Mo5 O31 96.1(2) . .
O4 Mo5 O31 88.3(2) . .
O17 Mo5 O31 155.9(2) . .
O12 Mo5 O14 90.1(3) . .
O4 Mo5 O14 162.1(2) . .
O17 Mo5 O14 90.4(2) . .
O31 Mo5 O14 78.9(2) . .
O12 Mo5 O25 160.8(3) . .
O4 Mo5 O25 90.5(2) . .
O17 Mo5 O25 85.1(2) . .
O31 Mo5 O25 71.2(2) . .
O14 Mo5 O25 73.6(2) . .
O24 Mo6 O15 101.9(3) . .
O24 Mo6 O10 99.6(3) . .
O15 Mo6 O10 92.3(2) . .
O24 Mo6 O7 98.3(3) . .
O15 Mo6 O7 159.1(3) . .
O10 Mo6 O7 89.4(3) . .
O24 Mo6 O11 100.6(3) . .
O15 Mo6 O11 85.8(2) . .
O10 Mo6 O11 159.7(2) . .
O7 Mo6 O11 85.5(3) . .
O24 Mo6 O30 171.1(3) . .
O15 Mo6 O30 86.2(2) . .
O10 Mo6 O30 76.0(3) . .
O7 Mo6 O30 74.1(3) . .
O11 Mo6 O30 83.7(2) . .
O20 Mo7 O15 104.0(3) . .
O20 Mo7 O4 100.3(3) . .
O15 Mo7 O4 90.1(2) . .
O20 Mo7 O9 97.0(3) . .
O15 Mo7 O9 94.4(3) . .
O4 Mo7 O9 160.5(2) . .
O20 Mo7 O16 97.7(3) . .
O15 Mo7 O16 158.3(2) . .
O4 Mo7 O16 85.8(2) . .
O9 Mo7 O16 83.0(2) . .
O20 Mo7 O21 168.5(3) . .
O15 Mo7 O21 85.3(2) . .
O4 Mo7 O21 86.2(2) . .
O9 Mo7 O21 75.3(2) . .
O16 Mo7 O21 73.2(2) . .
O28 Mo8 O13 105.8(3) . .
O28 Mo8 O16 100.8(3) . .
O13 Mo8 O16 100.4(2) . .
O28 Mo8 O18 96.1(3) . .
O13 Mo8 O18 88.5(3) . .
O16 Mo8 O18 157.9(3) . .
O28 Mo8 O19 92.7(3) . .
O13 Mo8 O19 156.2(2) . .
O16 Mo8 O19 90.5(2) . .
O18 Mo8 O19 74.4(3) . .
O28 Mo8 O21 165.3(3) . .
O13 Mo8 O21 88.8(2) . .
O16 Mo8 O21 77.8(2) . .
O18 Mo8 O21 82.2(3) . .
O19 Mo8 O21 72.7(2) . .
O32 Mo9 O26 102.0(3) . .
O32 Mo9 O9 102.1(3) . .
O26 Mo9 O9 96.0(3) . .
O32 Mo9 O19 98.4(3) . .
O26 Mo9 O19 154.4(2) . .
O9 Mo9 O19 94.8(3) . .
O32 Mo9 O23 97.4(3) . .
O26 Mo9 O23 86.4(3) . .
O9 Mo9 O23 159.3(3) . .
O19 Mo9 O23 75.7(3) . .
O32 Mo9 O21 170.6(3) . .
O26 Mo9 O21 87.4(2) . .
O9 Mo9 O21 75.8(2) . .
O19 Mo9 O21 72.8(2) . .
O23 Mo9 O21 83.8(3) . .
O32 Mo9 Sb3 95.2(2) . .
O26 Mo9 Sb3 122.79(17) . .
O9 Mo9 Sb3 132.9(2) . .
O19 Mo9 Sb3 39.09(15) . .
O23 Mo9 Sb3 37.1(2) . .
O21 Mo9 Sb3 80.06(14) . .
O33 Mo10 O10 99.3(3) . .
O33 Mo10 O10 99.3(3) . 7_565
O10 Mo10 O10 93.2(3) . 7_565
O33 Mo10 O26 101.1(3) . .
O10 Mo10 O26 88.0(2) . .
O10 Mo10 O26 159.2(3) 7_565 .
O33 Mo10 O26 101.1(3) . 7_565
O10 Mo10 O26 159.2(3) . 7_565
O10 Mo10 O26 88.0(2) 7_565 7_565
O26 Mo10 O26 83.8(3) . 7_565
O33 Mo10 O30 171.6(4) . .
O10 Mo10 O30 75.1(2) . .
O10 Mo10 O30 75.1(2) 7_565 .
O26 Mo10 O30 85.2(2) . .
O26 Mo10 O30 85.2(2) 7_565 .
Mo3 O1 Mo4 114.6(3) . .
Mo3 O1 Sb2 103.4(2) . .
Mo4 O1 Sb2 101.5(2) . .
Sb2 O2 Mo4 105.6(2) . 7_565
Sb2 O2 Mo4 105.6(2) . .
Mo4 O2 Mo4 145.4(4) 7_565 .
Mo2 O3 Mo2 76.6(3) 7_565 .
Mo2 O3 Mo1 76.1(2) 7_565 .
Mo2 O3 Mo1 76.1(2) . .
Mo5 O4 Mo7 151.0(3) . .
Mo1 O5 Mo2 81.7(2) . .
Mo2 O6 Mo2 82.3(3) . 7_565
Mo6 O7 Mo6 117.5(4) . 7_565
Mo3 O8 Mo1 151.5(3) . .
Mo9 O9 Mo7 118.2(3) . .
Mo10 O10 Mo6 118.1(3) . .
Mo4 O11 Mo6 143.6(3) . .
Mo8 O13 Mo2 154.3(3) . .
Mo3 O14 Mo5 114.8(2) . .
Mo7 O15 Mo6 159.7(3) . .
Mo8 O16 Mo7 115.9(3) . .
Mo5 O17 Mo2 148.0(3) . .
Sb3 O18 Mo8 105.7(2) . 7_565
Sb3 O18 Mo8 105.7(2) . .
Mo8 O18 Mo8 145.2(4) 7_565 .
Mo9 O19 Sb3 103.7(2) . .
Mo9 O19 Mo8 114.2(3) . .
Sb3 O19 Mo8 101.2(2) . .
Sb1 O21 Mo8 115.0(3) . .
Sb1 O21 Mo7 117.8(3) . .
Mo8 O21 Mo7 92.08(19) . .
Sb1 O21 Mo9 134.5(3) . .
Mo8 O21 Mo9 97.5(2) . .
Mo7 O21 Mo9 90.24(18) . .
Sb2 O22 Mo3 106.1(2) . .
Sb2 O22 Mo3 106.1(2) . 7_565
Mo3 O22 Mo3 143.8(4) . 7_565
Sb3 O23 Mo9 105.8(3) . .
Sb3 O23 Mo9 105.8(3) . 7_565
Mo9 O23 Mo9 144.8(5) . 7_565
Mo5 O25 Mo4 96.0(2) . .
Mo5 O25 Mo3 94.4(2) . .
Mo4 O25 Mo3 99.5(2) . .
Mo9 O26 Mo10 156.1(3) . .
Sb1 O30 Mo6 117.3(3) . .
Sb1 O30 Mo6 117.3(3) . 7_565
Mo6 O30 Mo6 94.3(3) . 7_565
Sb1 O30 Mo10 136.7(4) . .
Mo6 O30 Mo10 90.7(2) . .
Mo6 O30 Mo10 90.7(2) 7_565 .
Mo4 O31 Mo5 116.4(3) . .
C1 N1 C5 119.6(12) . .
C1 N1 Mo1 121.7(10) . .
C5 N1 Mo1 118.7(9) . .
C10 N2 C6 117.9(7) . .
C10 N2 Mo2 122.0(5) . .
C6 N2 Mo2 119.8(6) . .
C11 N3 C11 111.5(15) . 7_565
C12 N4 C13 112.1(12) . .
C14 N5 C15 113.1(9) . .
N1 C1 C2 121.2(15) . .
C3 C2 C1 119.9(15) . .
C2 C3 C4 120.8(15) . .
C3 C4 C5 116.9(16) . .
N1 C5 C4 121.7(15) . .
N2 C6 C7 121.6(9) . .
C8 C7 C6 119.6(9) . .
C9 C8 C7 119.5(9) . .
C8 C9 C10 119.6(10) . .
N2 C10 C9 121.8(8) . .

loop_
_geom_bond_atom_site_label_1
_geom_bond_atom_site_label_2
_geom_bond_distance
_geom_bond_site_symmetry_2
Sb1 O30 1.960(8) .
Sb1 O21 1.984(5) 7_565
Sb1 O21 1.984(5) .
Sb2 O22 1.995(8) .
Sb2 O2 2.029(8) .
Sb2 O1 2.139(5) .
Sb2 O1 2.139(5) 7_565
Sb3 O18 2.011(8) .
Sb3 O23 2.035(9) .
Sb3 O19 2.108(5) .
Sb3 O19 2.108(5) 7_565
Sb3 Mo9 3.2490(11) .
Sb3 Mo9 3.2491(11) 7_565
Mo1 O5 1.925(5) .
Mo1 O5 1.925(5) 7_565
Mo1 O8 2.051(5) 7_565
Mo1 O8 2.051(5) .
Mo1 O3 2.054(8) .
Mo1 N1 2.241(10) .
Mo1 Mo2 2.5250(11) 7_565
Mo1 Mo2 2.5250(11) .
Mo2 O6 1.923(6) .
Mo2 O5 1.934(6) .
Mo2 O3 2.041(6) .
Mo2 O17 2.058(5) .
Mo2 O13 2.062(6) .
Mo2 N2 2.232(6) .
Mo2 Mo2 2.5298(12) 7_565
Mo3 O27 1.683(6) .
Mo3 O8 1.799(6) .
Mo3 O14 1.829(5) .
Mo3 O1 2.037(6) .
Mo3 O22 2.108(3) .
Mo3 O25 2.316(5) .
Mo4 O29 1.699(6) .
Mo4 O11 1.804(6) .
Mo4 O31 1.826(5) .
Mo4 O2 2.093(2) .
Mo4 O1 2.103(6) .
Mo4 O25 2.248(6) .
Mo5 O12 1.698(5) .
Mo5 O4 1.824(5) .
Mo5 O17 1.835(6) .
Mo5 O31 2.062(6) .
Mo5 O14 2.104(6) .
Mo5 O25 2.203(5) .
Mo6 O24 1.672(6) .
Mo6 O15 1.919(6) .
Mo6 O10 1.950(6) .
Mo6 O7 1.959(4) .
Mo6 O11 2.028(6) .
Mo6 O30 2.284(6) .
Mo7 O20 1.681(5) .
Mo7 O15 1.893(6) .
Mo7 O4 1.945(6) .
Mo7 O9 1.989(6) .
Mo7 O16 2.057(6) .
Mo7 O21 2.286(5) .
Mo8 O28 1.700(6) .
Mo8 O13 1.801(6) .
Mo8 O16 1.816(5) .
Mo8 O18 2.100(3) .
Mo8 O19 2.133(6) .
Mo8 O21 2.277(6) .
Mo9 O32 1.681(6) .
Mo9 O26 1.833(6) .
Mo9 O9 1.851(6) .
Mo9 O19 2.023(7) .
Mo9 O23 2.039(3) .
Mo9 O21 2.365(5) .
Mo10 O33 1.678(9) .
Mo10 O10 1.901(6) .
Mo10 O10 1.901(6) 7_565
Mo10 O26 1.953(6) .
Mo10 O26 1.953(6) 7_565
Mo10 O30 2.359(8) .
N1 C1 1.321(17) .
N1 C5 1.355(17) .
N2 C10 1.327(11) .
N2 C6 1.351(10) .
N3 C11 1.465(13) .
N3 C11 1.465(13) 7_565
N4 C12 1.435(15) .
N4 C13 1.457(14) .
N5 C14 1.446(13) .
N5 C15 1.460(13) .
C1 C2 1.389(19) .
C2 C3 1.34(2) .
C3 C4 1.39(2) .
C4 C5 1.399(19) .
C6 C7 1.363(12) .
C7 C8 1.348(14) .
C8 C9 1.345(13) .
C9 C10 1.372(13) .
